data_4512355
loop_
_publ_author_name
'Shi, Chao'
'Wei, Bin'
'Zhang, Wen'

_publ_section_title
;
 Toward Understanding the Origin of Structural Phase Transition in
 Guanidinium Pyridinium 1,5-Naphthalenedisulfonate
;
_journal_issue 12
_journal_name_full 'Crystal Growth &amp; Design'
_journal_page_first 6570
_journal_paper_doi 10.1021/cg5014895
_journal_volume 14
_journal_year 2014
_chemical_formula_moiety 'C10 H6 O6 S2, C5 H6 N, C H6 N3'
_chemical_formula_sum 'C16 H18 N4 O6 S2'
_chemical_formula_weight 426.48
_chemical_name_systematic
; 
 ? 
;
_space_group_IT_number 2
_symmetry_cell_setting triclinic
_symmetry_space_group_name_Hall '-P 1'
_symmetry_space_group_name_H-M 'P -1'
_atom_sites_solution_hydrogens geom
_atom_sites_solution_primary direct
_atom_sites_solution_secondary difmap
_audit_creation_method SHELXL-97
_cell_angle_alpha 92.267(5)
_cell_angle_beta 101.921(8)
_cell_angle_gamma 90.169(7)
_cell_formula_units_Z 2
_cell_length_a 8.053(4)
_cell_length_b 8.201(4)
_cell_length_c 14.111(7)
_cell_measurement_reflns_used 2364
_cell_measurement_temperature 253(2)
_cell_measurement_theta_max 27.4971
_cell_measurement_theta_min 2.4858
_cell_volume 911.1(8)
_computing_cell_refinement 'CrystalClear (Rigaku Inc., 2008)'
_computing_data_collection 'CrystalClear (Rigaku Inc., 2008)'
_computing_data_reduction 'CrystalClear (Rigaku Inc., 2008)'
_computing_molecular_graphics 'DIAMOND (Brandenburg & Putz, 2005)'
_computing_publication_material 'SHELXL-97 (Sheldrick, 2008)'
_computing_structure_refinement 'SHELXL-97 (Sheldrick, 1997)'
_computing_structure_solution 'SHELXS-97 (Sheldrick, 1990)'
_diffrn_ambient_temperature 253(2)
_diffrn_measured_fraction_theta_full 0.981
_diffrn_measured_fraction_theta_max 0.981
_diffrn_measurement_device_type 'Rigaku, SCXmini'
_diffrn_measurement_method '\w scans'
_diffrn_radiation_monochromator graphite
_diffrn_radiation_source 'fine-focus sealed tube'
_diffrn_radiation_type MoK\a
_diffrn_radiation_wavelength 0.71073
_diffrn_reflns_av_R_equivalents 0.0274
_diffrn_reflns_av_sigmaI/netI 0.0404
_diffrn_reflns_limit_h_max 10
_diffrn_reflns_limit_h_min -10
_diffrn_reflns_limit_k_max 10
_diffrn_reflns_limit_k_min -10
_diffrn_reflns_limit_l_max 18
_diffrn_reflns_limit_l_min -18
_diffrn_reflns_number 9975
_diffrn_reflns_theta_full 27.47
_diffrn_reflns_theta_max 27.47
_diffrn_reflns_theta_min 2.59
_diffrn_standards_decay_% 0
_diffrn_standards_interval_count 180
_diffrn_standards_interval_time 9
_diffrn_standards_number 3
_exptl_absorpt_coefficient_mu 0.336
_exptl_absorpt_correction_T_max 0.910
_exptl_absorpt_correction_T_min 0.892
_exptl_absorpt_correction_type multi-scan
_exptl_absorpt_process_details 'CrystalClear (Rigaku Inc., 2008)'
_exptl_crystal_colour colourless
_exptl_crystal_density_diffrn 1.555
_exptl_crystal_density_method 'not measured'
_exptl_crystal_description block
_exptl_crystal_F_000 444
_exptl_crystal_size_max 0.34
_exptl_crystal_size_mid 0.30
_exptl_crystal_size_min 0.28
_refine_diff_density_max 0.409
_refine_diff_density_min -0.542
_refine_diff_density_rms 0.133
_refine_ls_extinction_method none
_refine_ls_goodness_of_fit_ref 1.092
_refine_ls_hydrogen_treatment mixed
_refine_ls_matrix_type full
_refine_ls_number_parameters 253
_refine_ls_number_reflns 4106
_refine_ls_number_restraints 0
_refine_ls_restrained_S_all 1.092
_refine_ls_R_factor_all 0.0606
_refine_ls_R_factor_gt 0.0432
_refine_ls_shift/su_max 0.000
_refine_ls_shift/su_mean 0.000
_refine_ls_structure_factor_coef Fsqd
_refine_ls_weighting_details 'calc w=1/[\s^2^(Fo^2^)+(0.0854P)^2^+0.0000P] where P=(Fo^2^+2Fc^2^)/3'
_refine_ls_weighting_scheme calc
_refine_ls_wR_factor_gt 0.1190
_refine_ls_wR_factor_ref 0.1453
_reflns_number_gt 3183
_reflns_number_total 4184
_reflns_threshold_expression >2sigma(I)
_cod_data_source_file cg5014895_si_003.cif
_cod_data_source_block 20-253K
_cod_depositor_comments
;
The following automatic conversions were performed:

'_exptl_absorpt_correction_type' value 'Multi-scan' changed to
'multi-scan' according to
/home/saulius/struct/COD-crude-data--automatic-downloads/rss-feeds/ACS/lib/dictionaries/cif_core.dic
dictionary named 'cif_core.dic' version 2.4.2 from 2011-04-26.

Automatic conversion script
Id: cif_fix_values 2935 2014-11-11 08:27:57Z andrius 

 Adding full bibliography for 4512336--4512373.cif.
;
_cod_database_code 4512355

loop_
_symmetry_equiv_pos_as_xyz
'x, y, z'
'-x, -y, -z'

loop_
_atom_site_label
_atom_site_type_symbol
_atom_site_fract_x
_atom_site_fract_y
_atom_site_fract_z
_atom_site_U_iso_or_equiv
_atom_site_adp_type
_atom_site_occupancy
_atom_site_symmetry_multiplicity
_atom_site_calc_flag
_atom_site_refinement_flags
C1 C 0.7844(4) 1.3101(4) 0.7378(3) 0.0639(9) Uani 1 1 d .
H1A H 0.7195 1.4038 0.7371 0.077 Uiso 1 1 calc R
C2 C 0.8325(5) 1.2308(5) 0.8197(2) 0.0690(10) Uani 1 1 d .
H2A H 0.8020 1.2695 0.8765 0.083 Uiso 1 1 calc R
C3 C 0.9271(5) 1.0917(4) 0.8197(2) 0.0667(10) Uani 1 1 d .
H3A H 0.9640 1.0368 0.8765 0.080 Uiso 1 1 calc R
C4 C 0.9661(4) 1.0356(4) 0.7340(3) 0.0562(8) Uani 1 1 d .
H4A H 1.0264 0.9396 0.7316 0.067 Uiso 1 1 calc R
C5 C 0.9167(3) 1.1199(3) 0.65448(18) 0.0430(6) Uani 1 1 d .
H5A H 0.9441 1.0827 0.5966 0.052 Uiso 1 1 calc R
C6 C 0.6107(3) 0.7982(3) 0.51997(15) 0.0270(5) Uani 1 1 d .
C7 C 0.5081(3) 0.7196(3) 0.57021(16) 0.0330(5) Uani 1 1 d .
H7A H 0.5334 0.6142 0.5901 0.040 Uiso 1 1 calc R
C8 C 0.6353(3) 1.2020(3) 0.40835(17) 0.0369(6) Uani 1 1 d .
H8A H 0.7054 1.2573 0.3754 0.044 Uiso 1 1 calc R
C9 C 0.6733(3) 1.0472(3) 0.43479(16) 0.0312(5) Uani 1 1 d .
H9A H 0.7670 0.9969 0.4179 0.037 Uiso 1 1 calc R
C10 C 0.5724(3) 0.9604(3) 0.48797(14) 0.0241(4) Uani 1 1 d .
C11 C 0.5906(3) 0.8733(3) 0.91001(15) 0.0276(5) Uani 1 1 d .
C12 C 0.5237(3) 0.9477(3) 0.82568(16) 0.0340(5) Uani 1 1 d .
H12A H 0.5499 0.9088 0.7678 0.041 Uiso 1 1 calc R
C13 C 0.4155(3) 1.0828(3) 0.82566(17) 0.0366(5) Uani 1 1 d .
H13A H 0.3698 1.1318 0.7678 0.044 Uiso 1 1 calc R
C14 C 0.6218(3) 0.8586(3) 1.08960(17) 0.0327(5) Uani 1 1 d .
H14A H 0.6928 0.7692 1.0903 0.039 Uiso 1 1 calc R
C15 C 0.5549(3) 0.9310(2) 1.00059(15) 0.0269(5) Uani 1 1 d .
C16 C 0.8109(3) 0.4219(3) 0.18917(16) 0.0292(5) Uani 1 1 d .
N1 N 0.8304(3) 1.2539(3) 0.65657(19) 0.0574(7) Uani 1 1 d .
H1B H 0.8023 1.3075 0.6046 0.069 Uiso 1 1 calc R
N2 N 0.9447(3) 0.3925(3) 0.25791(15) 0.0415(5) Uani 1 1 d .
H2B H 0.9439 0.4191 0.3174 0.050 Uiso 1 1 calc R
H2C H 1.0324 0.3469 0.2432 0.050 Uiso 1 1 calc R
N3 N 0.8115(3) 0.3758(3) 0.09808(14) 0.0413(5) Uani 1 1 d .
H3B H 0.7237 0.3914 0.0532 0.050 Uiso 1 1 calc R
H3C H 0.8998 0.3301 0.0839 0.050 Uiso 1 1 calc R
N4 N 0.6767(3) 0.4916(2) 0.21135(14) 0.0378(5) Uani 1 1 d .
H4B H 0.6755 0.5183 0.2708 0.045 Uiso 1 1 calc R
H4C H 0.5898 0.5105 0.1665 0.045 Uiso 1 1 calc R
O1 O 0.8008(3) 0.5441(2) 0.54825(14) 0.0505(5) Uani 1 1 d .
O2 O 0.7621(3) 0.6650(2) 0.39140(12) 0.0487(5) Uani 1 1 d .
O3 O 0.9370(2) 0.7999(2) 0.53163(14) 0.0474(5) Uani 1 1 d .
O4 O 0.6376(2) 0.56323(19) 0.93340(12) 0.0373(4) Uani 1 1 d .
O5 O 0.8862(2) 0.7410(2) 0.96742(12) 0.0415(4) Uani 1 1 d .
O6 O 0.7387(2) 0.6848(2) 0.80198(12) 0.0398(4) Uani 1 1 d .
S1 S 0.79234(7) 0.69237(7) 0.49593(4) 0.03209(18) Uani 1 1 d .
S2 S 0.72464(7) 0.70277(7) 0.90282(4) 0.03038(18) Uani 1 1 d .

loop_
_atom_site_aniso_label
_atom_site_aniso_U_11
_atom_site_aniso_U_22
_atom_site_aniso_U_33
_atom_site_aniso_U_23
_atom_site_aniso_U_13
_atom_site_aniso_U_12
C1 0.065(2) 0.0477(18) 0.075(2) -0.0203(16) 0.0103(18) 0.0097(15)
C2 0.079(3) 0.085(3) 0.0472(19) -0.0222(17) 0.0296(18) -0.015(2)
C3 0.073(2) 0.078(2) 0.0428(17) 0.0219(16) -0.0061(16) -0.0286(19)
C4 0.0438(16) 0.0447(16) 0.075(2) -0.0054(15) 0.0016(15) 0.0076(13)
C5 0.0369(14) 0.0618(18) 0.0300(13) -0.0085(12) 0.0085(11) 0.0055(12)
C6 0.0264(11) 0.0285(11) 0.0244(10) -0.0022(8) 0.0016(8) 0.0021(8)
C7 0.0365(13) 0.0303(12) 0.0309(12) 0.0061(9) 0.0032(10) 0.0025(9)
C8 0.0345(13) 0.0425(14) 0.0368(13) 0.0097(10) 0.0128(10) -0.0044(10)
C9 0.0267(11) 0.0367(13) 0.0323(12) 0.0023(9) 0.0106(9) 0.0035(9)
C10 0.0221(10) 0.0292(11) 0.0193(10) -0.0008(8) 0.0012(8) 0.0007(8)
C11 0.0268(11) 0.0275(11) 0.0282(11) -0.0012(9) 0.0053(9) 0.0037(9)
C12 0.0354(13) 0.0392(13) 0.0274(11) -0.0029(10) 0.0071(10) 0.0070(10)
C13 0.0438(14) 0.0371(13) 0.0286(12) 0.0050(10) 0.0064(10) 0.0111(11)
C14 0.0344(12) 0.0313(12) 0.0316(12) 0.0030(9) 0.0044(10) 0.0097(10)
C15 0.0268(11) 0.0255(11) 0.0283(11) -0.0003(8) 0.0057(9) 0.0023(9)
C16 0.0306(11) 0.0281(11) 0.0283(11) 0.0021(9) 0.0045(9) -0.0018(9)
N1 0.0595(16) 0.0597(16) 0.0510(15) 0.0125(12) 0.0050(12) -0.0029(13)
N2 0.0336(11) 0.0602(14) 0.0292(11) 0.0058(9) 0.0021(9) 0.0046(10)
N3 0.0342(11) 0.0560(14) 0.0315(11) -0.0023(9) 0.0022(9) 0.0149(10)
N4 0.0354(11) 0.0427(12) 0.0341(11) -0.0051(9) 0.0055(9) 0.0036(9)
O1 0.0573(12) 0.0414(11) 0.0536(12) 0.0103(9) 0.0111(9) 0.0226(9)
O2 0.0572(12) 0.0571(12) 0.0302(9) -0.0126(8) 0.0077(8) 0.0138(9)
O3 0.0258(9) 0.0564(12) 0.0561(12) -0.0158(9) 0.0025(8) 0.0059(8)
O4 0.0386(10) 0.0312(9) 0.0404(9) 0.0022(7) 0.0043(8) 0.0051(7)
O5 0.0264(8) 0.0536(11) 0.0417(10) -0.0107(8) 0.0029(7) 0.0067(8)
O6 0.0463(10) 0.0438(10) 0.0303(9) -0.0048(7) 0.0112(8) 0.0136(8)
S1 0.0316(3) 0.0338(3) 0.0287(3) -0.0050(2) 0.0024(2) 0.0091(2)
S2 0.0293(3) 0.0322(3) 0.0285(3) -0.0039(2) 0.0040(2) 0.0075(2)

loop_
_atom_type_symbol
_atom_type_description
_atom_type_scat_dispersion_real
_atom_type_scat_dispersion_imag
_atom_type_scat_source
C C 0.0033 0.0016 'International Tables Vol C Tables 4.2.6.8 and 6.1.1.4'
H H 0.0000 0.0000 'International Tables Vol C Tables 4.2.6.8 and 6.1.1.4'
N N 0.0061 0.0033 'International Tables Vol C Tables 4.2.6.8 and 6.1.1.4'
O O 0.0106 0.0060 'International Tables Vol C Tables 4.2.6.8 and 6.1.1.4'
S S 0.1246 0.1234 'International Tables Vol C Tables 4.2.6.8 and 6.1.1.4'

loop_
_geom_angle_atom_site_label_1
_geom_angle_atom_site_label_2
_geom_angle_atom_site_label_3
_geom_angle
_geom_angle_site_symmetry_1
_geom_angle_site_symmetry_3
C2 C1 N1 119.6(3) . .
C2 C1 H1A 120.2 . .
N1 C1 H1A 120.2 . .
C1 C2 C3 119.7(3) . .
C1 C2 H2A 120.1 . .
C3 C2 H2A 120.1 . .
C4 C3 C2 118.5(3) . .
C4 C3 H3A 120.7 . .
C2 C3 H3A 120.7 . .
C5 C4 C3 119.4(3) . .
C5 C4 H4A 120.3 . .
C3 C4 H4A 120.3 . .
N1 C5 C4 121.0(3) . .
N1 C5 H5A 119.5 . .
C4 C5 H5A 119.5 . .
C7 C6 C10 120.6(2) . .
C7 C6 S1 117.90(17) . .
C10 C6 S1 121.51(16) . .
C6 C7 C8 120.1(2) . 2_676
C6 C7 H7A 120.0 . .
C8 C7 H7A 120.0 2_676 .
C9 C8 C7 121.2(2) . 2_676
C9 C8 H8A 119.4 . .
C7 C8 H8A 119.4 2_676 .
C8 C9 C10 121.1(2) . .
C8 C9 H9A 119.5 . .
C10 C9 H9A 119.5 . .
C9 C10 C10 118.4(2) . 2_676
C9 C10 C6 123.0(2) . .
C10 C10 C6 118.5(2) 2_676 .
C12 C11 C15 121.2(2) . .
C12 C11 S2 117.53(17) . .
C15 C11 S2 121.28(16) . .
C11 C12 C13 120.7(2) . .
C11 C12 H12A 119.6 . .
C13 C12 H12A 119.6 . .
C14 C13 C12 119.9(2) 2_677 .
C14 C13 H13A 120.0 2_677 .
C12 C13 H13A 120.0 . .
C13 C14 C15 121.3(2) 2_677 .
C13 C14 H14A 119.3 2_677 .
C15 C14 H14A 119.3 . .
C14 C15 C11 123.2(2) . .
C14 C15 C15 119.4(2) . 2_677
C11 C15 C15 117.4(2) . 2_677
N4 C16 N2 120.2(2) . .
N4 C16 N3 120.3(2) . .
N2 C16 N3 119.4(2) . .
C5 N1 C1 121.6(3) . .
C5 N1 H1B 119.2 . .
C1 N1 H1B 119.2 . .
C16 N2 H2B 120.0 . .
C16 N2 H2C 120.0 . .
H2B N2 H2C 120.0 . .
C16 N3 H3B 120.0 . .
C16 N3 H3C 120.0 . .
H3B N3 H3C 120.0 . .
C16 N4 H4B 120.0 . .
C16 N4 H4C 120.0 . .
H4B N4 H4C 120.0 . .
O1 S1 O3 112.59(12) . .
O1 S1 O2 113.64(12) . .
O3 S1 O2 111.92(12) . .
O1 S1 C6 105.76(11) . .
O3 S1 C6 106.24(11) . .
O2 S1 C6 105.97(11) . .
O5 S2 O6 112.64(11) . .
O5 S2 O4 112.70(11) . .
O6 S2 O4 112.16(10) . .
O5 S2 C11 106.94(10) . .
O6 S2 C11 106.02(10) . .
O4 S2 C11 105.76(11) . .

loop_
_geom_bond_atom_site_label_1
_geom_bond_atom_site_label_2
_geom_bond_distance
_geom_bond_site_symmetry_2
C1 C2 1.336(5) .
C1 N1 1.340(4) .
C1 H1A 0.9300 .
C2 C3 1.373(5) .
C2 H2A 0.9300 .
C3 C4 1.373(4) .
C3 H3A 0.9300 .
C4 C5 1.332(4) .
C4 H4A 0.9300 .
C5 N1 1.304(3) .
C5 H5A 0.9300 .
C6 C7 1.370(3) .
C6 C10 1.436(3) .
C6 S1 1.788(2) .
C7 C8 1.404(3) 2_676
C7 H7A 0.9300 .
C8 C9 1.356(3) .
C8 C7 1.404(3) 2_676
C8 H8A 0.9300 .
C9 C10 1.421(3) .
C9 H9A 0.9300 .
C10 C10 1.431(4) 2_676
C11 C12 1.368(3) .
C11 C15 1.430(3) .
C11 S2 1.782(2) .
C12 C13 1.412(3) .
C12 H12A 0.9300 .
C13 C14 1.362(3) 2_677
C13 H13A 0.9300 .
C14 C13 1.362(3) 2_677
C14 C15 1.415(3) .
C14 H14A 0.9300 .
C15 C15 1.437(4) 2_677
C16 N4 1.313(3) .
C16 N2 1.322(3) .
C16 N3 1.326(3) .
N1 H1B 0.8600 .
N2 H2B 0.8600 .
N2 H2C 0.8600 .
N3 H3B 0.8600 .
N3 H3C 0.8600 .
N4 H4B 0.8600 .
N4 H4C 0.8600 .
O1 S1 1.4419(19) .
O2 S1 1.4527(19) .
O3 S1 1.4505(19) .
O4 S2 1.4649(18) .
O5 S2 1.4519(18) .
O6 S2 1.4522(18) .

loop_
_geom_hbond_atom_site_label_D
_geom_hbond_atom_site_label_H
_geom_hbond_atom_site_label_A
_geom_hbond_distance_DH
_geom_hbond_distance_HA
_geom_hbond_distance_DA
_geom_hbond_angle_DHA
_geom_hbond_site_symmetry_A
N4 H4C O4 0.86 2.14 2.927(3) 152.4 2_666
N3 H3C S2 0.86 3.00 3.795(3) 153.6 2_766
N3 H3C O5 0.86 2.08 2.927(3) 168.7 2_766
N3 H3B O4 0.86 2.24 2.945(3) 138.8 1_554
N2 H2C O6 0.86 2.08 2.911(3) 161.1 2_766
N2 H2B O1 0.86 2.50 3.085(3) 125.9 2_766
N1 H1B O1 0.86 2.13 2.863(3) 143.6 1_565
N4 H4B O2 0.86 2.04 2.817(3) 149.3 .
